data_2207315
loop_
_publ_author_name
'Srinivasan, Bikshandarkoil R.'
'N\"ather, Christian'
'Bensch, Wolfgang'

_publ_section_title
;
 Butane-1,4-diammonium tetrathiomolybdate(VI)
;
_journal_coeditor_code NG6228
_journal_issue 11
_journal_name_full 'Acta Crystallographica Section E'
_journal_page_first m2454
_journal_page_last m2456
_journal_paper_doi 10.1107/S1600536805034938
_journal_volume 61
_journal_year 2005
_chemical_formula_iupac '(C4 H14 N2) [Mo S4]'
_chemical_formula_moiety 'C4 H14 N2 2+ , Mo S4 2-'
_chemical_formula_sum 'C4 H14 Mo N2 S4'
_chemical_formula_weight 314.35
_chemical_name_common 'butane-1,4-diammonium tetrathiomolybdate(VI)'
_chemical_name_systematic
;
butane-1,4-diammonium tetrathiomolybdate(VI)
;
_space_group_IT_number 2
_symmetry_cell_setting triclinic
_symmetry_space_group_name_Hall '-P 1'
_symmetry_space_group_name_H-M 'P -1'
_atom_sites_solution_hydrogens geom
_atom_sites_solution_primary direct
_atom_sites_solution_secondary difmap
_audit_creation_method SHELXL97
_cell_angle_alpha 79.558(10)
_cell_angle_beta 81.561(13)
_cell_angle_gamma 83.701(12)
_cell_formula_units_Z 2
_cell_length_a 7.1447(11)
_cell_length_b 8.2159(12)
_cell_length_c 10.5031(19)
_cell_measurement_reflns_used 104
_cell_measurement_temperature 293(2)
_cell_measurement_theta_max 18.5
_cell_measurement_theta_min 15
_cell_volume 597.56(17)
_computing_cell_refinement DIF4
_computing_data_collection 'DIF4 (Stoe & Cie, 1998)'
_computing_data_reduction 'REDU4 (Stoe & Cie, 1998)'
_computing_molecular_graphics 'XP in SHELXTL (Bruker, 1998)'
_computing_publication_material 'CIFTAB in SHELXTL'
_computing_structure_refinement 'SHELXL97 (Sheldrick, 1997)'
_computing_structure_solution 'SHELXS97 (Sheldrick, 1997)'
_diffrn_ambient_temperature 293(2)
_diffrn_measured_fraction_theta_full 0.999
_diffrn_measured_fraction_theta_max 0.999
_diffrn_measurement_device_type 'Stoe AED-II four-circle'
_diffrn_measurement_method \w/2\q
_diffrn_radiation_monochromator graphite
_diffrn_radiation_source 'fine-focus sealed tube'
_diffrn_radiation_type MoK\a
_diffrn_radiation_wavelength 0.71073
_diffrn_reflns_av_R_equivalents 0.0269
_diffrn_reflns_av_sigmaI/netI 0.0256
_diffrn_reflns_limit_h_max 10
_diffrn_reflns_limit_h_min 0
_diffrn_reflns_limit_k_max 11
_diffrn_reflns_limit_k_min -11
_diffrn_reflns_limit_l_max 14
_diffrn_reflns_limit_l_min -14
_diffrn_reflns_number 3726
_diffrn_reflns_theta_full 30.00
_diffrn_reflns_theta_max 30.00
_diffrn_reflns_theta_min 2.94
_diffrn_standards_decay_% 0
_diffrn_standards_interval_time 120
_diffrn_standards_number 4
_exptl_absorpt_coefficient_mu 1.748
_exptl_absorpt_correction_T_max 0.887
_exptl_absorpt_correction_T_min 0.824
_exptl_absorpt_correction_type numerical
_exptl_absorpt_process_details '(X-SHAPE; Stoe & Cie, 1998)'
_exptl_crystal_colour red
_exptl_crystal_density_diffrn 1.747
_exptl_crystal_density_method 'not measured'
_exptl_crystal_description block
_exptl_crystal_F_000 316
_exptl_crystal_size_max 0.12
_exptl_crystal_size_mid 0.09
_exptl_crystal_size_min 0.07
_refine_diff_density_max 0.713
_refine_diff_density_min -0.654
_refine_ls_extinction_method none
_refine_ls_goodness_of_fit_ref 1.037
_refine_ls_hydrogen_treatment constr
_refine_ls_matrix_type full
_refine_ls_number_parameters 102
_refine_ls_number_reflns 3467
_refine_ls_number_restraints 0
_refine_ls_restrained_S_all 1.037
_refine_ls_R_factor_all 0.0414
_refine_ls_R_factor_gt 0.0265
_refine_ls_shift/su_max 0.001
_refine_ls_shift/su_mean 0.000
_refine_ls_structure_factor_coef Fsqd
_refine_ls_weighting_details 'calc w = 1/[\s^2^(Fo^2^)+(0.0377P)^2^+0.2604P] where P = (Fo^2^+2Fc^2^)/3'
_refine_ls_weighting_scheme calc
_refine_ls_wR_factor_gt 0.0700
_refine_ls_wR_factor_ref 0.0736
_reflns_number_gt 2852
_reflns_number_total 3467
_reflns_threshold_expression I>2\s(I)
_cod_data_source_file ng6228.cif
_cod_data_source_block I
_cod_original_cell_volume 597.57(17)
_cod_database_code 2207315
_cod_database_fobs_code 2207315

loop_
_symmetry_equiv_pos_as_xyz
'x, y, z'
'-x, -y, -z'

loop_
_atom_site_label
_atom_site_fract_x
_atom_site_fract_y
_atom_site_fract_z
_atom_site_U_iso_or_equiv
_atom_site_adp_type
_atom_site_calc_flag
_atom_site_refinement_flags
_atom_site_occupancy
_atom_site_type_symbol
Mo 0.78466(3) 0.46745(2) 0.76883(2) 0.03517(7) Uani d . 1 Mo
S1 1.02927(9) 0.34404(9) 0.66472(7) 0.04668(15) Uani d . 1 S
S2 0.81558(11) 0.73567(8) 0.73775(7) 0.04939(16) Uani d . 1 S
S3 0.76759(10) 0.36931(8) 0.97671(7) 0.04692(15) Uani d . 1 S
S4 0.53026(10) 0.42320(11) 0.69362(8) 0.05565(18) Uani d . 1 S
N1 0.7553(3) 0.7381(3) 1.0547(2) 0.0471(5) Uani d . 1 N
H1A 0.6747 0.6832 1.1160 0.071 Uiso calc R 1 H
H1B 0.8735 0.6955 1.0638 0.071 Uiso calc R 1 H
H1C 0.7291 0.7290 0.9762 0.071 Uiso calc R 1 H
C1 0.7362(4) 0.9161(3) 1.0685(3) 0.0525(7) Uani d . 1 C
H1D 0.8177 0.9770 0.9980 0.063 Uiso calc R 1 H
H1E 0.7779 0.9266 1.1502 0.063 Uiso calc R 1 H
C2 0.5329(4) 0.9917(3) 1.0658(3) 0.0433(5) Uani d . 1 C
H2A 0.4499 0.9229 1.1297 0.052 Uiso calc R 1 H
H2B 0.5224 1.1007 1.0908 0.052 Uiso calc R 1 H
N2 0.7677(4) 0.2874(3) 0.4312(3) 0.0558(6) Uani d . 1 N
H2C 0.6854 0.3654 0.3954 0.084 Uiso calc R 1 H
H2D 0.8835 0.3001 0.3881 0.084 Uiso calc R 1 H
H2E 0.7677 0.2966 0.5143 0.084 Uiso calc R 1 H
C3 0.7122(5) 0.1222(4) 0.4242(4) 0.0702(10) Uani d . 1 C
H3A 0.8116 0.0388 0.4519 0.084 Uiso calc R 1 H
H3B 0.7008 0.1169 0.3341 0.084 Uiso calc R 1 H
C4 0.5298(4) 0.0828(3) 0.5064(3) 0.0502(6) Uani d . 1 C
H4A 0.4314 0.1689 0.4814 0.060 Uiso calc R 1 H
H4B 0.5429 0.0828 0.5970 0.060 Uiso calc R 1 H

loop_
_atom_site_aniso_label
_atom_site_aniso_U_11
_atom_site_aniso_U_22
_atom_site_aniso_U_33
_atom_site_aniso_U_12
_atom_site_aniso_U_13
_atom_site_aniso_U_23
Mo 0.03135(10) 0.03155(10) 0.04152(11) -0.00230(7) -0.00552(7) -0.00286(7)
S1 0.0369(3) 0.0496(3) 0.0535(4) 0.0048(3) -0.0066(3) -0.0131(3)
S2 0.0592(4) 0.0325(3) 0.0518(4) -0.0045(3) 0.0020(3) -0.0018(3)
S3 0.0539(4) 0.0400(3) 0.0439(3) -0.0068(3) -0.0052(3) 0.0014(2)
S4 0.0359(3) 0.0686(5) 0.0627(4) -0.0063(3) -0.0102(3) -0.0076(4)
N1 0.0470(12) 0.0407(11) 0.0528(12) 0.0110(9) -0.0144(10) -0.0077(9)
C1 0.0454(14) 0.0405(13) 0.0768(19) 0.0026(10) -0.0263(13) -0.0125(13)
C2 0.0429(12) 0.0324(11) 0.0541(15) 0.0033(9) -0.0079(11) -0.0084(10)
N2 0.0542(14) 0.0524(13) 0.0619(15) -0.0210(11) 0.0010(11) -0.0101(11)
C3 0.0589(19) 0.0572(18) 0.097(3) -0.0234(15) 0.0158(18) -0.0296(18)
C4 0.0479(14) 0.0428(13) 0.0620(16) -0.0128(11) -0.0069(12) -0.0095(12)

loop_
_atom_type_symbol
_atom_type_description
_atom_type_scat_dispersion_real
_atom_type_scat_dispersion_imag
_atom_type_scat_source
C C 0.0033 0.0016 'International Tables Vol C Tables 4.2.6.8 and 6.1.1.4'
H H 0.0000 0.0000 'International Tables Vol C Tables 4.2.6.8 and 6.1.1.4'
N N 0.0061 0.0033 'International Tables Vol C Tables 4.2.6.8 and 6.1.1.4'
S S 0.1246 0.1234 'International Tables Vol C Tables 4.2.6.8 and 6.1.1.4'
Mo Mo -1.6832 0.6857 'International Tables Vol C Tables 4.2.6.8 and 6.1.1.4'

loop_
_geom_angle_atom_site_label_1
_geom_angle_atom_site_label_2
_geom_angle_atom_site_label_3
_geom_angle_site_symmetry_1
_geom_angle_site_symmetry_3
_geom_angle
_geom_angle_publ_flag
S1 Mo S4 . . 108.56(3) y
S1 Mo S3 . . 109.58(3) y
S4 Mo S3 . . 110.28(3) y
S1 Mo S2 . . 109.41(3) y
S4 Mo S2 . . 109.87(3) y
S3 Mo S2 . . 109.14(3) y
C1 N1 H1A . . 109.5 n
C1 N1 H1B . . 109.5 n
H1A N1 H1B . . 109.5 n
C1 N1 H1C . . 109.5 n
H1A N1 H1C . . 109.5 n
H1B N1 H1C . . 109.5 n
N1 C1 C2 . . 111.8(2) y
N1 C1 H1D . . 109.2 n
C2 C1 H1D . . 109.2 n
N1 C1 H1E . . 109.2 n
C2 C1 H1E . . 109.2 n
H1D C1 H1E . . 107.9 n
C2 C2 C1 2_677 . 113.0(3) y
C2 C2 H2A 2_677 . 109.0 n
C1 C2 H2A . . 109.0 n
C2 C2 H2B 2_677 . 109.0 n
C1 C2 H2B . . 109.0 n
H2A C2 H2B . . 107.8 n
C3 N2 H2C . . 109.5 n
C3 N2 H2D . . 109.5 n
H2C N2 H2D . . 109.5 n
C3 N2 H2E . . 109.5 n
H2C N2 H2E . . 109.5 n
H2D N2 H2E . . 109.5 n
N2 C3 C4 . . 113.0(3) y
N2 C3 H3A . . 109.0 n
C4 C3 H3A . . 109.0 n
N2 C3 H3B . . 109.0 n
C4 C3 H3B . . 109.0 n
H3A C3 H3B . . 107.8 n
C3 C4 C4 . 2_656 112.5(3) y
C3 C4 H4A . . 109.1 n
C4 C4 H4A 2_656 . 109.1 n
C3 C4 H4B . . 109.1 n
C4 C4 H4B 2_656 . 109.1 n
H4A C4 H4B . . 107.8 n

loop_
_geom_bond_atom_site_label_1
_geom_bond_atom_site_label_2
_geom_bond_site_symmetry_2
_geom_bond_distance
_geom_bond_publ_flag
Mo S1 . 2.1749(8) y
Mo S4 . 2.1750(8) y
Mo S3 . 2.1765(8) y
Mo S2 . 2.1992(7) y
N1 C1 . 1.485(3) y
N1 H1A . 0.8900 n
N1 H1B . 0.8900 n
N1 H1C . 0.8900 n
C1 C2 . 1.518(3) y
C1 H1D . 0.9700 n
C1 H1E . 0.9700 n
C2 C2 2_677 1.503(5) y
C2 H2A . 0.9700 n
C2 H2B . 0.9700 n
N2 C3 . 1.472(4) y
N2 H2C . 0.8900 n
N2 H2D . 0.8900 n
N2 H2E . 0.8900 n
C3 C4 . 1.486(4) y
C3 H3A . 0.9700 n
C3 H3B . 0.9700 n
C4 C4 2_656 1.504(5) y
C4 H4A . 0.9700 n
C4 H4B . 0.9700 n

loop_
_geom_hbond_atom_site_label_D
_geom_hbond_atom_site_label_H
_geom_hbond_atom_site_label_A
_geom_hbond_site_symmetry_A
_geom_hbond_distance_DH
_geom_hbond_distance_HA
_geom_hbond_distance_DA
_geom_hbond_angle_DHA
N1 H1A S4 2_667 0.89 2.39 3.263(3) 168
N1 H1B S3 2_767 0.89 2.55 3.410(2) 163
N1 H1C S2 . 0.89 2.48 3.297(3) 153
N2 H2C S4 2_666 0.89 2.35 3.238(3) 178
N2 H2D S2 2_766 0.89 2.37 3.240(3) 165
N2 H2E S4 . 0.89 2.63 3.324(3) 136
N2 H2E S1 . 0.89 2.72 3.417(3) 136
